data_2107966
loop_
_publ_author_name
'Lumpi, Daniel'
'Kautny, Paul'
'St\"oger, Berthold'
'Fr\"ohlich, Johannes'

_publ_section_title
;
 Crystal chemistry of trialkylsilyl-capped
 (3<i>Z</i>)-4-(methylthio)-3-penten-1-yne: polymorphism, twinning and
 ambiguity of order--disorder descriptions
;
_journal_coeditor_code PS5052
_journal_issue 5
_journal_name_full 'Acta Crystallographica Section B'
_journal_page_first 753
_journal_page_last 762
_journal_paper_doi 10.1107/S2052520616010969
_journal_volume 72
_journal_year 2016
_chemical_formula_sum 'C9 H16 S Si'
_chemical_formula_weight 184.4
_chemical_name_systematic ' ?'
_space_group_IT_number 19
_symmetry_cell_setting orthorhombic
_symmetry_space_group_name_Hall 'P 2ac 2ab'
_symmetry_space_group_name_H-M 'P 21 21 21'
_cell_angle_alpha 90
_cell_angle_beta 90
_cell_angle_gamma 90
_cell_formula_units_Z 4
_cell_length_a 5.6366(4)
_cell_length_b 11.0112(8)
_cell_length_c 17.8309(14)
_cell_measurement_reflns_used 9994
_cell_measurement_temperature 100
_cell_measurement_theta_max 30.0
_cell_measurement_theta_min 2.3
_cell_volume 1106.69(14)
_diffrn_ambient_temperature 100
_diffrn_measured_fraction_theta_full 1
_diffrn_measured_fraction_theta_max 1
_diffrn_measurement_device 'four-cycle diffractometer'
_diffrn_measurement_device_type 'Bruker KAPPA APEX II CCD'
_diffrn_measurement_method '\w- and \f-scans'
_diffrn_radiation_monochromator graphite
_diffrn_radiation_source 'X-ray tube'
_diffrn_radiation_type 'Mo K\a'
_diffrn_radiation_wavelength 0.71073
_diffrn_reflns_av_R_equivalents 0.0399
_diffrn_reflns_av_sigmaI/netI 0.0203
_diffrn_reflns_limit_h_max 7
_diffrn_reflns_limit_h_min -7
_diffrn_reflns_limit_k_max 15
_diffrn_reflns_limit_k_min -15
_diffrn_reflns_limit_l_max 25
_diffrn_reflns_limit_l_min -25
_diffrn_reflns_number 38182
_diffrn_reflns_theta_full 30.11
_diffrn_reflns_theta_max 30.11
_diffrn_reflns_theta_min 2.17
_exptl_absorpt_coefficient_mu 0.345
_exptl_absorpt_correction_T_max 0.98
_exptl_absorpt_correction_T_min 0.84
_exptl_absorpt_correction_type multi-scan
_exptl_absorpt_process_details SADABS
_exptl_crystal_colour 'translucent colourless'
_exptl_crystal_density_diffrn 1.1062
_exptl_crystal_description plate
_exptl_crystal_F_000 400
_exptl_crystal_size_max 0.52
_exptl_crystal_size_mid 0.46
_exptl_crystal_size_min 0.07
_refine_diff_density_max 0.20
_refine_diff_density_min -0.15
_refine_ls_abs_structure_details '  1894 of Friedel pairs used in the refinement'
_refine_ls_abs_structure_Flack 0.42(6)
_refine_ls_extinction_method none
_refine_ls_goodness_of_fit_ref 1.52
_refine_ls_hydrogen_treatment constr
_refine_ls_number_constraints 64
_refine_ls_number_parameters 101
_refine_ls_number_reflns 3254
_refine_ls_number_restraints 0
_refine_ls_R_factor_all 0.0300
_refine_ls_R_factor_gt 0.0247
_refine_ls_shift/su_max 0.0170
_refine_ls_shift/su_mean 0.0013
_refine_ls_structure_factor_coef F
_refine_ls_weighting_details w=1/(\s^2^(F)+0.0001F^2^)
_refine_ls_weighting_scheme sigma
_refine_ls_wR_factor_gt 0.0276
_refine_ls_wR_factor_ref 0.0281
_reflns_number_gt 2933
_reflns_number_total 3254
_reflns_threshold_expression I>3\s(I)
_cod_data_source_file ps5052sup1.cif
_cod_data_source_block Z_TMS
_cod_original_sg_symbol_Hall 'P 2xab;2ybc;2zac'
_cod_original_formula_sum 'C9 H16 S1 Si1'
_cod_database_code 2107966

loop_
_symmetry_equiv_pos_site_id
_symmetry_equiv_pos_as_xyz
1 x,y,z
2 -x+1/2,-y,z+1/2
3 -x,y+1/2,-z+1/2
4 x+1/2,-y+1/2,-z

loop_
_atom_site_type_symbol
_atom_site_label
_atom_site_fract_x
_atom_site_fract_y
_atom_site_fract_z
_atom_site_U_iso_or_equiv
_atom_site_adp_type
_atom_site_calc_flag
_atom_site_occupancy
_atom_site_symmetry_multiplicity
Si Si1 0.98990(6) -0.02554(3) 1.168225(16) 0.01605(8) Uani d 1 4
S S1 0.38834(6) 0.10725(3) 0.948364(18) 0.02382(8) Uani d 1 4
C C1 0.1672(2) -0.10125(11) 0.89055(6) 0.0221(3) Uani d 1 4
C C2 0.35155(19) -0.05044(9) 0.94238(6) 0.0158(3) Uani d 1 4
C C3 0.4964(2) -0.12187(10) 0.98250(6) 0.0187(3) Uani d 1 4
C C4 0.6658(2) -0.08006(10) 1.03625(6) 0.0183(3) Uani d 1 4
C C5 0.8048(2) -0.05183(10) 1.08454(6) 0.0182(3) Uani d 1 4
C C6 1.1716(2) 0.11360(11) 1.15614(7) 0.0264(4) Uani d 1 4
C C7 1.1814(2) -0.16148(11) 1.18122(7) 0.0279(4) Uani d 1 4
C C8 0.7861(2) -0.00952(14) 1.24955(7) 0.0306(4) Uani d 1 4
C C9 0.1116(3) 0.16835(12) 0.91647(8) 0.0358(4) Uani d 1 4
H H11 0.190716 -0.069062 0.841069 0.0265 Uiso d 1 4
H H12 0.180628 -0.18813 0.889164 0.0265 Uiso d 1 4
H H13 0.012292 -0.079083 0.908227 0.0265 Uiso d 1 4
H H31 0.485443 -0.207902 0.974498 0.0224 Uiso d 1 4
H H61 1.269076 0.125349 1.199686 0.0317 Uiso d 1 4
H H62 1.270624 0.105007 1.11267 0.0317 Uiso d 1 4
H H63 1.068997 0.182447 1.149824 0.0317 Uiso d 1 4
H H71 1.262127 -0.155937 1.228511 0.0335 Uiso d 1 4
H H72 1.085073 -0.233357 1.180434 0.0335 Uiso d 1 4
H H73 1.295917 -0.165297 1.141435 0.0335 Uiso d 1 4
H H81 0.877144 -0.003309 1.294888 0.0368 Uiso d 1 4
H H82 0.691507 0.062314 1.243469 0.0368 Uiso d 1 4
H H83 0.684327 -0.079288 1.252308 0.0368 Uiso d 1 4
H H91 0.117803 0.255434 0.918207 0.0429 Uiso d 1 4
H H92 0.082934 0.142434 0.865873 0.0429 Uiso d 1 4
H H93 -0.014171 0.139938 0.948245 0.0429 Uiso d 1 4

loop_
_atom_site_aniso_label
_atom_site_aniso_U_11
_atom_site_aniso_U_22
_atom_site_aniso_U_33
_atom_site_aniso_U_12
_atom_site_aniso_U_13
_atom_site_aniso_U_23
_atom_site_aniso_type_symbol
Si1 0.01340(13) 0.02014(14) 0.01461(13) -0.00062(13) -0.00145(13) 0.00132(12) Si
S1 0.02657(15) 0.01739(13) 0.02748(16) 0.00082(13) -0.00728(13) 0.00072(12) S
C1 0.0212(6) 0.0258(6) 0.0192(6) -0.0031(5) -0.0054(5) -0.0002(5) C
C2 0.0160(5) 0.0182(5) 0.0131(5) -0.0018(4) 0.0003(4) -0.0020(4) C
C3 0.0213(5) 0.0165(5) 0.0184(5) -0.0002(5) -0.0028(5) -0.0010(4) C
C4 0.0192(6) 0.0166(5) 0.0189(6) 0.0021(4) 0.0007(4) 0.0029(4) C
C5 0.0184(5) 0.0187(5) 0.0175(5) 0.0016(4) 0.0007(4) 0.0009(4) C
C6 0.0275(7) 0.0250(6) 0.0268(7) -0.0061(5) -0.0043(5) 0.0054(5) C
C7 0.0251(7) 0.0256(6) 0.0331(8) 0.0024(5) -0.0087(6) 0.0046(5) C
C8 0.0196(6) 0.0531(9) 0.0193(6) -0.0051(6) 0.0011(5) -0.0061(6) C
C9 0.0359(8) 0.0321(7) 0.0393(8) 0.0164(7) -0.0089(7) -0.0074(6) C

loop_
_atom_type_symbol
_atom_type_scat_dispersion_real
_atom_type_scat_dispersion_imag
_atom_type_scat_source
C 0.0033 0.0016 'International Tables Vol C tables 4.2.6.8 and 6.1.1.1'
H 0.0000 0.0000 'International Tables Vol C tables 4.2.6.8 and 6.1.1.1'
S 0.1246 0.1234 'International Tables Vol C tables 4.2.6.8 and 6.1.1.1'
Si 0.0817 0.0704 'International Tables Vol C tables 4.2.6.8 and 6.1.1.1'

loop_
_geom_angle_atom_site_label_1
_geom_angle_atom_site_label_2
_geom_angle_atom_site_label_3
_geom_angle
C5 Si1 C6 110.37(5)
C5 Si1 C7 107.63(5)
C5 Si1 C8 107.26(6)
C6 Si1 C7 111.02(6)
C6 Si1 C8 110.69(6)
C7 Si1 C8 109.75(6)
C2 C1 H11 109.47
C2 C1 H12 109.47
C2 C1 H13 109.47
H11 C1 H12 109.47
H11 C1 H13 109.47
H12 C1 H13 109.47
S1 C2 C1 119.31(8)
S1 C2 C3 118.48(8)
C1 C2 C3 122.16(10)
C2 C3 C4 125.16(10)
C2 C3 H31 117.42
C4 C3 H31 117.42
C3 C4 C5 175.43(12)
Si1 C5 C4 170.70(10)
Si1 C6 H61 109.47
Si1 C6 H62 109.47
Si1 C6 H63 109.47
H61 C6 H62 109.47
H61 C6 H63 109.47
H62 C6 H63 109.47
Si1 C7 H71 109.47
Si1 C7 H72 109.47
Si1 C7 H73 109.47
H71 C7 H72 109.47
H71 C7 H73 109.47
H72 C7 H73 109.47
Si1 C8 H81 109.47
Si1 C8 H82 109.47
Si1 C8 H83 109.47
H81 C8 H82 109.47
H81 C8 H83 109.47
H82 C8 H83 109.47
H91 C9 H92 109.47
H91 C9 H93 109.47
H92 C9 H93 109.47

loop_
_geom_bond_atom_site_label_1
_geom_bond_atom_site_label_2
_geom_bond_distance
Si1 C5 1.8435(12)
Si1 C6 1.8553(13)
Si1 C7 1.8600(13)
Si1 C8 1.8584(13)
S1 C2 1.7519(11)
C1 C2 1.4988(16)
C1 H11 0.96
C1 H12 0.96
C1 H13 0.96
C2 C3 1.3405(15)
C3 C4 1.4291(16)
C3 H31 0.96
C4 C5 1.2052(16)
C6 H61 0.96
C6 H62 0.96
C6 H63 0.96
C7 H71 0.96
C7 H72 0.96
C7 H73 0.96
C8 H81 0.96
C8 H82 0.96
C8 H83 0.96
C9 H91 0.96
C9 H92 0.96
C9 H93 0.96

_cod_database_fobs_code 2107966
